data_7129497
loop_
_publ_author_name
'Das, Amrita'
'Chatani, Naoto'

_publ_section_title
;
 Rh(i)-catalysed imine-directed C--H functionalization via the oxidative
 [3 + 2] cycloaddition of benzylamine derivatives with maleimides
;
_journal_name_full 'Chemical Communications'
_journal_paper_doi 10.1039/D1CC06622F
_journal_year 2022
_chemical_formula_moiety 'C23 H17 N3 O2'
_chemical_formula_sum 'C23 H17 N3 O2'
_chemical_formula_weight 367.39
_space_group_crystal_system monoclinic
_space_group_IT_number 14
_space_group_name_Hall '-P 2yn'
_space_group_name_H-M_alt 'P 1 21/n 1'
_atom_sites_solution_hydrogens geom
_atom_sites_solution_primary dual
_audit_creation_date 2021-11-10
_audit_creation_method
;
Olex2 1.3
(compiled 2020.11.12 svn.r5f609507 for OlexSys, GUI svn.r6408)
;
_audit_update_record
;
2021-11-10 deposited with the CCDC.	2021-12-21 downloaded from the CCDC.
;
_cell_angle_alpha 90
_cell_angle_beta 107.871(2)
_cell_angle_gamma 90
_cell_formula_units_Z 4
_cell_length_a 14.6645(3)
_cell_length_b 6.15540(10)
_cell_length_c 20.4618(5)
_cell_measurement_reflns_used 8927
_cell_measurement_temperature 123
_cell_measurement_theta_max 74.3460
_cell_measurement_theta_min 4.4250
_cell_volume 1757.88(7)
_computing_cell_refinement 'CrysAlisPro 1.171.40.43a (Rigaku OD, 2019)'
_computing_data_collection 'CrysAlisPro 1.171.40.43a (Rigaku OD, 2019)'
_computing_data_reduction 'CrysAlisPro 1.171.40.43a (Rigaku OD, 2019)'
_computing_molecular_graphics 'Olex2 1.3 (Dolomanov et al., 2009)'
_computing_publication_material 'Olex2 1.3 (Dolomanov et al., 2009)'
_computing_structure_refinement 'SHELXL 2018/3 (Sheldrick, 2015)'
_computing_structure_solution 'SHELXT  (Sheldrick, 2015)'
_diffrn_ambient_temperature 123
_diffrn_detector 'CCD plate'
_diffrn_detector_area_resol_mean 10.0000
_diffrn_detector_type HyPix
_diffrn_measured_fraction_theta_full 1.000
_diffrn_measured_fraction_theta_max 0.995
_diffrn_measurement_details
;
List of Runs (angles in degrees, time in seconds):

  # Type    Start    End  Width  t~exp~   \w     \q     \k     \f   Frames
#--------------------------------------------------------------------------
  1  \w    -66.00  21.00   0.50    0.36    --  -42.80  23.00 127.00  174
  2  \w    -60.00 -34.00   0.50    1.44    -- -106.00 103.00 179.82   52
  3  \w    -73.00 -47.00   0.50    1.44    -- -106.00 125.00 120.00   52
  4  \w    -70.00 -34.00   0.50    1.44    -- -106.00  77.00 150.00   72
  5  \w   -108.00 -82.00   0.50    1.44    -- -106.00  77.00 150.00   52
  6  \w   -116.00 -90.00   0.50    1.44    -- -106.00 125.00 120.00   52
  7  \w   -125.00 -74.00   0.50    1.44    -- -106.00 137.00  34.57  102
  8  \w    -89.00 -55.00   0.50    1.44    -- -106.00 125.00 -60.00   68
  9  \w    -69.00 -44.00   0.50    1.44    -- -106.00 125.00 -90.00   50
 10  \w    -87.00 -61.00   0.50    1.44    -- -106.00  77.00 -60.00   52
 11  \w    -63.00 -37.00   0.50    1.44    -- -106.00  57.00 -60.00   52
 12  \w    -89.00 -63.00   0.50    1.44    -- -106.00  37.00 -30.00   52
 13  \w   -120.00 -83.00   0.50    1.44    -- -106.00 -19.00  30.00   74
 14  \w   -121.00 -95.00   0.50    1.44    -- -106.00  37.00 -30.00   52
 15  \w   -122.00 -96.00   0.50    1.44    -- -106.00  57.00  30.00   52
 16  \w   -132.00 -64.00   0.50    1.44    -- -106.00  23.00 127.00  136
 17  \w    -93.00 -68.00   0.50    0.36    --  -42.80 -23.00 -37.00   50
 18  \w   -127.00 -87.00   0.50    1.44    -- -106.00  47.00 -82.82   80
 19  \w   -100.00 -33.00   0.50    1.44    -- -106.00  57.00-120.00  134
 20  \w    -93.00 -52.00   0.50    0.36    --  -42.80 125.00-150.00   82
 21  \w    -45.00 -10.00   0.50    0.36    --  -42.80 125.00-150.00   70
 22  \w    -63.00  31.00   0.50    0.36    --  -42.80  57.00-180.00  188
 23  \w     -8.00  18.00   0.50    0.36    --   42.80 -23.00 -37.00   52
 24  \w     26.00  51.00   0.50    1.44    --   76.50 -23.00 -37.00   50
 25  \w     60.00  85.00   0.50    0.36    --   42.80  23.00 127.00   50
 26  \w     78.00 103.00   0.50    1.44    --   76.50  23.00 127.00   50
 27  \w    -95.00 -65.00   0.50    1.44    -- -106.00  77.00-120.00   60
 28  \w   -135.00 -98.00   0.50    1.44    -- -106.00  77.00-120.00   74
 29  \w   -131.00 -57.00   0.50    1.44    -- -106.00  77.00 -90.00  148
 30  \w   -138.00-112.00   0.50    1.44    -- -106.00 -19.00-150.00   52
 31  \w   -176.00-118.00   0.50    1.44    -- -106.00 -23.00 -37.00  116
 32  \w   -173.00-146.00   0.50    1.44    -- -106.00 -19.00-150.00   54
 33  \w   -175.00 -83.00   0.50    1.44    -- -106.00 -37.00-120.00  184
 34  \w   -112.00 -70.00   0.50    0.36    --  -42.80-125.00 -90.00   84
 35  \w   -134.00-106.00   0.50    1.44    -- -106.00 -37.00  90.00   56
 36  \w   -118.00 -92.00   0.50    1.44    -- -106.00 -99.00  90.00   52
 37  \w   -153.00 -89.00   0.50    1.44    -- -106.00 -57.00  90.00  128
 38  \w   -154.00-116.00   0.50    1.44    -- -106.00 -37.00 120.00   76
 39  \w   -176.00-129.00   0.50    1.44    -- -106.00 -19.00  30.00   94
 40  \w   -164.00-139.00   0.50    1.44    -- -106.00 -99.00  90.00   50
 41  \w   -173.00-123.00   0.50    1.44    -- -106.00 -37.00-180.00  100
;
_diffrn_measurement_device 'four-circle diffractometer'
_diffrn_measurement_device_type 'XtaLAB Synergy, Single source at offset/far, HyPix'
_diffrn_measurement_method '\w scans'
_diffrn_orient_matrix_type 'CrysAlisPro convention (1999,Acta A55,543-557)'
_diffrn_orient_matrix_UB_11 0.0358986000
_diffrn_orient_matrix_UB_12 -0.0516890000
_diffrn_orient_matrix_UB_13 -0.0615742000
_diffrn_orient_matrix_UB_21 -0.1032171000
_diffrn_orient_matrix_UB_22 -0.0536210000
_diffrn_orient_matrix_UB_23 -0.0439276000
_diffrn_orient_matrix_UB_31 -0.0154201000
_diffrn_orient_matrix_UB_32 0.2389816000
_diffrn_orient_matrix_UB_33 -0.0231847000
_diffrn_radiation_monochromator mirror
_diffrn_radiation_probe x-ray
_diffrn_radiation_type 'Cu K\a'
_diffrn_radiation_wavelength 1.54184
_diffrn_reflns_av_R_equivalents 0.0439
_diffrn_reflns_av_unetI/netI 0.0350
_diffrn_reflns_Laue_measured_fraction_full 1.000
_diffrn_reflns_Laue_measured_fraction_max 0.995
_diffrn_reflns_limit_h_max 18
_diffrn_reflns_limit_h_min -18
_diffrn_reflns_limit_k_max 7
_diffrn_reflns_limit_k_min -5
_diffrn_reflns_limit_l_max 25
_diffrn_reflns_limit_l_min -25
_diffrn_reflns_number 17488
_diffrn_reflns_point_group_measured_fraction_full 1.000
_diffrn_reflns_point_group_measured_fraction_max 0.995
_diffrn_reflns_theta_full 67.684
_diffrn_reflns_theta_max 74.146
_diffrn_reflns_theta_min 3.281
_diffrn_source 'micro-focus sealed X-ray tube'
_diffrn_source_type 'PhotonJet (Cu) X-ray Source'
_exptl_absorpt_coefficient_mu 0.729
_exptl_absorpt_correction_T_max 1.00000
_exptl_absorpt_correction_T_min 0.56140
_exptl_absorpt_correction_type multi-scan
_exptl_absorpt_process_details
;
CrysAlisPro 1.171.40.43a (Rigaku Oxford Diffraction, 2019)
Empirical absorption correction using spherical harmonics,
 implemented in SCALE3 ABSPACK scaling algorithm.
;
_exptl_crystal_colour 'clear yellow'
_exptl_crystal_colour_lustre clear
_exptl_crystal_colour_primary yellow
_exptl_crystal_density_diffrn 1.388
_exptl_crystal_description prism
_exptl_crystal_F_000 768
_exptl_crystal_size_max 0.179
_exptl_crystal_size_mid 0.121
_exptl_crystal_size_min 0.045
_refine_diff_density_max 0.188
_refine_diff_density_min -0.186
_refine_diff_density_rms 0.041
_refine_ls_extinction_method none
_refine_ls_goodness_of_fit_ref 1.035
_refine_ls_hydrogen_treatment constr
_refine_ls_matrix_type full
_refine_ls_number_parameters 253
_refine_ls_number_reflns 3572
_refine_ls_number_restraints 0
_refine_ls_restrained_S_all 1.035
_refine_ls_R_factor_all 0.0413
_refine_ls_R_factor_gt 0.0370
_refine_ls_shift/su_max 0.000
_refine_ls_shift/su_mean 0.000
_refine_ls_structure_factor_coef Fsqd
_refine_ls_weighting_details 'w=1/[\s^2^(Fo^2^)+(0.0496P)^2^+0.5107P] where P=(Fo^2^+2Fc^2^)/3'
_refine_ls_weighting_scheme calc
_refine_ls_wR_factor_gt 0.0966
_refine_ls_wR_factor_ref 0.1002
_reflns_Friedel_coverage 0.000
_reflns_number_gt 3180
_reflns_number_total 3572
_reflns_threshold_expression 'I > 2\s(I)'
_cod_data_source_file d1cc06622f2.cif
_cod_data_source_block exp_1619
_cod_database_code 7129497
_shelx_shelxl_version_number 2018/3
_chemical_oxdiff_formula 'C23 H17 N3 O2'
_chemical_oxdiff_usercomment amrira-727_20210830_Cu
_shelx_space_group_comment
;
The symmetry employed for this shelxl refinement is uniquely defined
by the following loop, which should always be used as a source of
symmetry information in preference to the above space-group names.
They are only intended as comments.
;
_reflns_odcompleteness_completeness 99.07
_reflns_odcompleteness_iscentric 1
_reflns_odcompleteness_theta 74.33
_olex2_refinement_description
;
1. Fixed Uiso
 At 1.2 times of:
  All C(H) groups
2.a Ternary CH refined with riding coordinates:
 C3(H3), C7(H7), C6(H6)
2.b Aromatic/amide H refined with riding coordinates:
 C16(H16), C20(H20), C14(H14), C22(H22), C18(H18), C19(H19), C10(H10),
 C17(H17), C13(H13), C23(H23), C12(H12), C25(H25), C11(H11), C24(H24)
;
_olex2_submission_special_instructions 'No special instructions were received'
_oxdiff_exptl_absorpt_empirical_details
;
Empirical correction (ABSPACK) includes:
- Absorption correction using spherical harmonics
- Frame scaling
;
_oxdiff_exptl_absorpt_empirical_full_max 2.048
_oxdiff_exptl_absorpt_empirical_full_min 0.647

loop_
_space_group_symop_operation_xyz
'x, y, z'
'-x+1/2, y+1/2, -z+1/2'
'-x, -y, -z'
'x-1/2, -y-1/2, z-1/2'

loop_
_atom_site_label
_atom_site_type_symbol
_atom_site_fract_x
_atom_site_fract_y
_atom_site_fract_z
_atom_site_U_iso_or_equiv
_atom_site_adp_type
_atom_site_occupancy
_atom_site_site_symmetry_order
_atom_site_calc_flag
_atom_site_refinement_flags_posn
_atom_site_refinement_flags_adp
_atom_site_refinement_flags_occupancy
_atom_site_disorder_assembly
_atom_site_disorder_group
O27 O 0.47902(6) 0.43203(14) 0.27209(4) 0.0303(2) Uani 1 1 d . . . . .
O28 O 0.45976(6) 0.72540(15) 0.47228(4) 0.0323(2) Uani 1 1 d . . . . .
N5 N 0.62669(7) 0.99835(16) 0.36643(5) 0.0249(2) Uani 1 1 d . . . . .
N1 N 0.44973(7) 0.55281(17) 0.37043(5) 0.0256(2) Uani 1 1 d . . . . .
N26 N 0.79538(7) 0.80023(18) 0.48082(5) 0.0301(2) Uani 1 1 d . . . . .
C9 C 0.35108(8) 0.4859(2) 0.35333(6) 0.0244(2) Uani 1 1 d . . . . .
C15 C 0.62176(8) 0.84194(19) 0.25709(6) 0.0236(2) Uani 1 1 d . . . . .
C21 C 0.73583(8) 0.9660(2) 0.48081(6) 0.0252(2) Uani 1 1 d . . . . .
C16 C 0.65315(8) 0.6658(2) 0.22674(6) 0.0265(3) Uani 1 1 d . . . . .
H16 H 0.666649 0.530954 0.250308 0.032 Uiso 1 1 calc R U . . .
C8 C 0.49724(8) 0.66478(19) 0.43053(6) 0.0255(2) Uani 1 1 d . . . . .
C20 C 0.59915(9) 1.0381(2) 0.22082(6) 0.0271(3) Uani 1 1 d . . . . .
H20 H 0.576457 1.158133 0.240548 0.033 Uiso 1 1 calc R U . . .
C3 C 0.60482(8) 0.61533(19) 0.36284(6) 0.0240(2) Uani 1 1 d . . . . .
H3 H 0.658137 0.510162 0.366517 0.029 Uiso 1 1 calc R U . . .
C2 C 0.50648(8) 0.51798(18) 0.32772(6) 0.0242(2) Uani 1 1 d . . . . .
C7 C 0.60087(8) 0.69338(19) 0.43303(6) 0.0245(2) Uani 1 1 d . . . . .
H7 H 0.644675 0.606248 0.471099 0.029 Uiso 1 1 calc R U . . .
C4 C 0.61775(8) 0.82895(19) 0.32839(6) 0.0234(2) Uani 1 1 d . . . . .
C6 C 0.63208(8) 0.93386(19) 0.43727(6) 0.0246(2) Uani 1 1 d . . . . .
H6 H 0.588418 1.025829 0.454806 0.030 Uiso 1 1 calc R U . . .
C14 C 0.33005(9) 0.2776(2) 0.37047(6) 0.0284(3) Uani 1 1 d . . . . .
H14 H 0.379971 0.180132 0.393132 0.034 Uiso 1 1 calc R U . . .
C22 C 0.76607(9) 1.1595(2) 0.51569(6) 0.0285(3) Uani 1 1 d . . . . .
H22 H 0.721954 1.273993 0.514008 0.034 Uiso 1 1 calc R U . . .
C18 C 0.64339(9) 0.8824(2) 0.12664(6) 0.0315(3) Uani 1 1 d . . . . .
H18 H 0.651571 0.896905 0.082558 0.038 Uiso 1 1 calc R U . . .
C19 C 0.61001(9) 1.0562(2) 0.15609(6) 0.0316(3) Uani 1 1 d . . . . .
H19 H 0.594422 1.189060 0.131582 0.038 Uiso 1 1 calc R U . . .
C10 C 0.27923(9) 0.6300(2) 0.32065(6) 0.0298(3) Uani 1 1 d . . . . .
H10 H 0.294756 0.771714 0.309070 0.036 Uiso 1 1 calc R U . . .
C17 C 0.66472(9) 0.6874(2) 0.16204(6) 0.0302(3) Uani 1 1 d . . . . .
H17 H 0.687356 0.567888 0.142018 0.036 Uiso 1 1 calc R U . . .
C13 C 0.23477(9) 0.2143(2) 0.35391(6) 0.0314(3) Uani 1 1 d . . . . .
H13 H 0.219349 0.071699 0.364827 0.038 Uiso 1 1 calc R U . . .
C23 C 0.86239(10) 1.1821(2) 0.55316(6) 0.0328(3) Uani 1 1 d . . . . .
H23 H 0.885399 1.312737 0.577292 0.039 Uiso 1 1 calc R U . . .
C12 C 0.16193(9) 0.3577(2) 0.32153(6) 0.0319(3) Uani 1 1 d . . . . .
H12 H 0.096901 0.313588 0.310769 0.038 Uiso 1 1 calc R U . . .
C25 C 0.88749(9) 0.8248(2) 0.51775(7) 0.0339(3) Uani 1 1 d . . . . .
H25 H 0.930258 0.708086 0.518727 0.041 Uiso 1 1 calc R U . . .
C11 C 0.18407(9) 0.5655(2) 0.30487(7) 0.0335(3) Uani 1 1 d . . . . .
H11 H 0.134198 0.663734 0.282698 0.040 Uiso 1 1 calc R U . . .
C24 C 0.92396(9) 1.0108(2) 0.55460(7) 0.0348(3) Uani 1 1 d . . . . .
H24 H 0.989867 1.020525 0.580318 0.042 Uiso 1 1 calc R U . . .

loop_
_atom_site_aniso_label
_atom_site_aniso_U_11
_atom_site_aniso_U_22
_atom_site_aniso_U_33
_atom_site_aniso_U_23
_atom_site_aniso_U_13
_atom_site_aniso_U_12
O27 0.0306(4) 0.0318(5) 0.0306(4) -0.0089(4) 0.0122(3) -0.0047(4)
O28 0.0329(5) 0.0374(5) 0.0309(4) -0.0061(4) 0.0161(4) -0.0039(4)
N5 0.0235(5) 0.0271(5) 0.0236(5) -0.0005(4) 0.0064(4) -0.0001(4)
N1 0.0240(5) 0.0286(5) 0.0260(5) -0.0030(4) 0.0102(4) -0.0031(4)
N26 0.0267(5) 0.0342(6) 0.0303(5) -0.0047(4) 0.0102(4) -0.0001(4)
C9 0.0236(5) 0.0287(6) 0.0224(5) -0.0021(4) 0.0092(4) -0.0018(4)
C15 0.0188(5) 0.0284(6) 0.0232(5) -0.0015(4) 0.0060(4) -0.0022(4)
C21 0.0261(6) 0.0299(6) 0.0212(5) 0.0000(4) 0.0097(4) -0.0020(5)
C16 0.0248(5) 0.0272(6) 0.0272(6) -0.0009(5) 0.0076(4) 0.0006(4)
C8 0.0274(6) 0.0255(6) 0.0249(5) 0.0007(4) 0.0100(5) -0.0015(4)
C20 0.0271(6) 0.0281(6) 0.0260(6) -0.0019(5) 0.0081(5) 0.0007(5)
C3 0.0226(5) 0.0245(5) 0.0261(6) -0.0010(4) 0.0093(4) 0.0005(4)
C2 0.0256(6) 0.0211(5) 0.0273(6) -0.0004(4) 0.0102(5) 0.0002(4)
C7 0.0237(5) 0.0265(6) 0.0236(5) -0.0002(4) 0.0077(4) -0.0007(4)
C4 0.0185(5) 0.0255(6) 0.0254(6) -0.0007(4) 0.0058(4) 0.0005(4)
C6 0.0250(6) 0.0267(6) 0.0231(5) -0.0016(4) 0.0089(4) -0.0001(4)
C14 0.0288(6) 0.0288(6) 0.0272(6) 0.0030(5) 0.0081(5) 0.0008(5)
C22 0.0315(6) 0.0288(6) 0.0262(6) -0.0004(5) 0.0104(5) -0.0025(5)
C18 0.0277(6) 0.0446(7) 0.0223(6) -0.0004(5) 0.0079(5) -0.0021(5)
C19 0.0315(6) 0.0348(7) 0.0269(6) 0.0054(5) 0.0063(5) 0.0018(5)
C10 0.0336(6) 0.0275(6) 0.0301(6) 0.0033(5) 0.0125(5) 0.0017(5)
C17 0.0266(6) 0.0365(7) 0.0285(6) -0.0072(5) 0.0099(5) 0.0009(5)
C13 0.0325(6) 0.0319(6) 0.0310(6) 0.0015(5) 0.0114(5) -0.0056(5)
C23 0.0351(7) 0.0347(7) 0.0285(6) -0.0041(5) 0.0096(5) -0.0112(5)
C12 0.0244(6) 0.0436(7) 0.0277(6) -0.0034(5) 0.0080(5) -0.0034(5)
C25 0.0259(6) 0.0409(7) 0.0359(7) -0.0028(5) 0.0108(5) 0.0012(5)
C11 0.0284(6) 0.0413(7) 0.0297(6) 0.0038(5) 0.0073(5) 0.0081(5)
C24 0.0252(6) 0.0452(7) 0.0330(6) -0.0014(6) 0.0076(5) -0.0067(5)

loop_
_atom_type_symbol
_atom_type_description
_atom_type_scat_dispersion_real
_atom_type_scat_dispersion_imag
_atom_type_scat_source
C C 0.0181 0.0091 'International Tables Vol C Tables 4.2.6.8 and 6.1.1.4'
H H 0.0000 0.0000 'International Tables Vol C Tables 4.2.6.8 and 6.1.1.4'
N N 0.0311 0.0180 'International Tables Vol C Tables 4.2.6.8 and 6.1.1.4'
O O 0.0492 0.0322 'International Tables Vol C Tables 4.2.6.8 and 6.1.1.4'

loop_
_geom_angle_atom_site_label_1
_geom_angle_atom_site_label_2
_geom_angle_atom_site_label_3
_geom_angle
_geom_angle_site_symmetry_1
_geom_angle_site_symmetry_3
_geom_angle_publ_flag
C4 N5 C6 109.91(10) . . ?
C8 N1 C9 123.24(10) . . ?
C8 N1 C2 113.28(10) . . ?
C2 N1 C9 123.46(10) . . ?
C25 N26 C21 117.23(11) . . ?
C14 C9 N1 119.15(11) . . ?
C10 C9 N1 119.58(11) . . ?
C10 C9 C14 121.27(11) . . ?
C16 C15 C20 119.32(11) . . ?
C16 C15 C4 120.99(11) . . ?
C20 C15 C4 119.59(10) . . ?
N26 C21 C6 115.75(10) . . ?
N26 C21 C22 123.11(11) . . ?
C22 C21 C6 121.09(11) . . ?
C15 C16 H16 119.9 . . ?
C17 C16 C15 120.16(11) . . ?
C17 C16 H16 119.9 . . ?
O28 C8 N1 124.28(11) . . ?
O28 C8 C7 127.56(11) . . ?
N1 C8 C7 108.15(10) . . ?
C15 C20 H20 120.1 . . ?
C19 C20 C15 119.81(11) . . ?
C19 C20 H20 120.1 . . ?
C2 C3 H3 112.7 . . ?
C2 C3 C7 105.25(9) . . ?
C2 C3 C4 110.72(9) . . ?
C7 C3 H3 112.7 . . ?
C4 C3 H3 112.7 . . ?
C4 C3 C7 102.00(9) . . ?
O27 C2 N1 124.56(11) . . ?
O27 C2 C3 127.68(11) . . ?
N1 C2 C3 107.72(9) . . ?
C8 C7 C3 104.95(9) . . ?
C8 C7 H7 111.2 . . ?
C8 C7 C6 112.97(10) . . ?
C3 C7 H7 111.2 . . ?
C3 C7 C6 104.92(9) . . ?
C6 C7 H7 111.2 . . ?
N5 C4 C15 121.75(11) . . ?
N5 C4 C3 114.99(10) . . ?
C15 C4 C3 123.24(10) . . ?
N5 C6 C21 106.35(9) . . ?
N5 C6 C7 106.02(9) . . ?
N5 C6 H6 110.6 . . ?
C21 C6 C7 112.55(10) . . ?
C21 C6 H6 110.6 . . ?
C7 C6 H6 110.6 . . ?
C9 C14 H14 120.6 . . ?
C13 C14 C9 118.83(12) . . ?
C13 C14 H14 120.6 . . ?
C21 C22 H22 120.7 . . ?
C21 C22 C23 118.57(12) . . ?
C23 C22 H22 120.7 . . ?
C19 C18 H18 120.2 . . ?
C17 C18 H18 120.2 . . ?
C17 C18 C19 119.54(11) . . ?
C20 C19 C18 120.78(12) . . ?
C20 C19 H19 119.6 . . ?
C18 C19 H19 119.6 . . ?
C9 C10 H10 120.3 . . ?
C9 C10 C11 119.41(12) . . ?
C11 C10 H10 120.3 . . ?
C16 C17 H17 119.8 . . ?
C18 C17 C16 120.36(11) . . ?
C18 C17 H17 119.8 . . ?
C14 C13 H13 119.7 . . ?
C12 C13 C14 120.51(12) . . ?
C12 C13 H13 119.7 . . ?
C22 C23 H23 120.6 . . ?
C24 C23 C22 118.79(12) . . ?
C24 C23 H23 120.6 . . ?
C13 C12 H12 120.0 . . ?
C13 C12 C11 119.99(12) . . ?
C11 C12 H12 120.0 . . ?
N26 C25 H25 118.1 . . ?
N26 C25 C24 123.71(13) . . ?
C24 C25 H25 118.1 . . ?
C10 C11 H11 120.0 . . ?
C12 C11 C10 119.98(12) . . ?
C12 C11 H11 120.0 . . ?
C23 C24 C25 118.57(12) . . ?
C23 C24 H24 120.7 . . ?
C25 C24 H24 120.7 . . ?

loop_
_geom_bond_atom_site_label_1
_geom_bond_atom_site_label_2
_geom_bond_distance
_geom_bond_site_symmetry_2
_geom_bond_publ_flag
O27 C2 1.2068(15) . ?
O28 C8 1.2080(15) . ?
N5 C4 1.2836(15) . ?
N5 C6 1.4814(15) . ?
N1 C9 1.4402(15) . ?
N1 C8 1.3953(15) . ?
N1 C2 1.3960(15) . ?
N26 C21 1.3431(16) . ?
N26 C25 1.3386(17) . ?
C9 C14 1.3886(17) . ?
C9 C10 1.3825(17) . ?
C15 C16 1.3957(17) . ?
C15 C20 1.4026(17) . ?
C15 C4 1.4802(16) . ?
C21 C6 1.5218(16) . ?
C21 C22 1.3894(17) . ?
C16 H16 0.9500 . ?
C16 C17 1.3917(17) . ?
C8 C7 1.5150(16) . ?
C20 H20 0.9500 . ?
C20 C19 1.3861(17) . ?
C3 H3 1.0000 . ?
C3 C2 1.5228(16) . ?
C3 C7 1.5322(16) . ?
C3 C4 1.5310(16) . ?
C7 H7 1.0000 . ?
C7 C6 1.5440(16) . ?
C6 H6 1.0000 . ?
C14 H14 0.9500 . ?
C14 C13 1.3887(18) . ?
C22 H22 0.9500 . ?
C22 C23 1.3920(18) . ?
C18 H18 0.9500 . ?
C18 C19 1.3887(19) . ?
C18 C17 1.3871(19) . ?
C19 H19 0.9500 . ?
C10 H10 0.9500 . ?
C10 C11 1.3902(19) . ?
C17 H17 0.9500 . ?
C13 H13 0.9500 . ?
C13 C12 1.3872(19) . ?
C23 H23 0.9500 . ?
C23 C24 1.382(2) . ?
C12 H12 0.9500 . ?
C12 C11 1.388(2) . ?
C25 H25 0.9500 . ?
C25 C24 1.385(2) . ?
C11 H11 0.9500 . ?
C24 H24 0.9500 . ?

loop_
_geom_torsion_atom_site_label_1
_geom_torsion_atom_site_label_2
_geom_torsion_atom_site_label_3
_geom_torsion_atom_site_label_4
_geom_torsion
_geom_torsion_site_symmetry_1
_geom_torsion_site_symmetry_2
_geom_torsion_site_symmetry_3
_geom_torsion_site_symmetry_4
_geom_torsion_publ_flag
O28 C8 C7 C3 -172.14(12) . . . . ?
O28 C8 C7 C6 -58.39(16) . . . . ?
N1 C9 C14 C13 179.91(11) . . . . ?
N1 C9 C10 C11 -179.33(11) . . . . ?
N1 C8 C7 C3 8.04(13) . . . . ?
N1 C8 C7 C6 121.78(11) . . . . ?
N26 C21 C6 N5 -84.75(12) . . . . ?
N26 C21 C6 C7 30.92(14) . . . . ?
N26 C21 C22 C23 -0.81(18) . . . . ?
N26 C25 C24 C23 -0.4(2) . . . . ?
C9 N1 C8 O28 -3.64(19) . . . . ?
C9 N1 C8 C7 176.18(10) . . . . ?
C9 N1 C2 O27 1.15(19) . . . . ?
C9 N1 C2 C3 178.83(10) . . . . ?
C9 C14 C13 C12 -0.75(18) . . . . ?
C9 C10 C11 C12 -0.43(19) . . . . ?
C15 C16 C17 C18 -1.28(18) . . . . ?
C15 C20 C19 C18 -0.22(18) . . . . ?
C21 N26 C25 C24 -0.84(19) . . . . ?
C21 C22 C23 C24 -0.46(18) . . . . ?
C16 C15 C20 C19 -1.29(17) . . . . ?
C16 C15 C4 N5 151.97(11) . . . . ?
C16 C15 C4 C3 -26.78(16) . . . . ?
C8 N1 C9 C14 -94.40(14) . . . . ?
C8 N1 C9 C10 85.21(15) . . . . ?
C8 N1 C2 O27 -177.06(11) . . . . ?
C8 N1 C2 C3 0.63(13) . . . . ?
C8 C7 C6 N5 -99.02(11) . . . . ?
C8 C7 C6 C21 145.12(10) . . . . ?
C20 C15 C16 C17 2.03(17) . . . . ?
C20 C15 C4 N5 -24.20(16) . . . . ?
C20 C15 C4 C3 157.04(11) . . . . ?
C3 C7 C6 N5 14.75(11) . . . . ?
C3 C7 C6 C21 -101.12(11) . . . . ?
C2 N1 C9 C14 87.57(14) . . . . ?
C2 N1 C9 C10 -92.82(14) . . . . ?
C2 N1 C8 O28 174.57(11) . . . . ?
C2 N1 C8 C7 -5.60(14) . . . . ?
C2 C3 C7 C8 -7.44(12) . . . . ?
C2 C3 C7 C6 -126.73(10) . . . . ?
C2 C3 C4 N5 115.28(11) . . . . ?
C2 C3 C4 C15 -65.89(13) . . . . ?
C7 C3 C2 O27 -177.92(12) . . . . ?
C7 C3 C2 N1 4.49(12) . . . . ?
C7 C3 C4 N5 3.69(13) . . . . ?
C7 C3 C4 C15 -177.47(10) . . . . ?
C4 N5 C6 C21 106.91(11) . . . . ?
C4 N5 C6 C7 -13.09(12) . . . . ?
C4 C15 C16 C17 -174.16(10) . . . . ?
C4 C15 C20 C19 174.95(11) . . . . ?
C4 C3 C2 O27 72.60(15) . . . . ?
C4 C3 C2 N1 -105.00(11) . . . . ?
C4 C3 C7 C8 108.21(10) . . . . ?
C4 C3 C7 C6 -11.08(11) . . . . ?
C6 N5 C4 C15 -172.88(10) . . . . ?
C6 N5 C4 C3 5.97(13) . . . . ?
C6 C21 C22 C23 -178.20(11) . . . . ?
C14 C9 C10 C11 0.28(18) . . . . ?
C14 C13 C12 C11 0.61(19) . . . . ?
C22 C21 C6 N5 92.82(12) . . . . ?
C22 C21 C6 C7 -151.51(11) . . . . ?
C22 C23 C24 C25 1.02(19) . . . . ?
C19 C18 C17 C16 -0.24(19) . . . . ?
C10 C9 C14 C13 0.31(18) . . . . ?
C17 C18 C19 C20 0.98(19) . . . . ?
C13 C12 C11 C10 -0.01(19) . . . . ?
C25 N26 C21 C6 178.96(11) . . . . ?
C25 N26 C21 C22 1.44(18) . . . . ?
